data_2020356
loop_
_publ_author_name
'Templeton, L.K.'
'Templeton, D.H.'

_publ_section_title
;
 Structure of barium bromate monohydrate
;
_journal_name_full 'Acta Crystallographica C (39,1983-)'
_journal_page_first 672
_journal_page_last 673
_journal_volume 45
_journal_year 1989
_chemical_formula_sum 'Ba Br2 H2 O7'
_chemical_name_systematic 'Ba (Br O3)2 (H2 O)'
_space_group_IT_number 15
_symmetry_space_group_name_Hall '-I 2yc'
_symmetry_space_group_name_H-M 'I 1 2/c 1'
_cell_angle_alpha 90
_cell_angle_beta 93.26
_cell_angle_gamma 90
_cell_formula_units_Z 4
_cell_length_a 9.0696
_cell_length_b 7.8952
_cell_length_c 9.6295
_cell_volume 688.417
_citation_journal_id_ASTM ACSCEE
_cod_data_source_file Templeton_ACSCEE_1989_713.cif
_cod_data_source_block H2Ba1Br2O7
_cod_original_cell_volume 688.4171
_cod_original_sg_symbol_Hall '-C 2yc (x,y,-x+z)'
_cod_original_formula_sum 'H2 Ba1 Br2 O7'
_cod_database_code 2020356

loop_
_symmetry_equiv_pos_as_xyz
x,y,z
-x,y,-z+1/2
-x,-y,-z
x,-y,z-1/2
x+1/2,y+1/2,z+1/2
-x+1/2,y+1/2,-z+1
-x+1/2,-y+1/2,-z+1/2
x+1/2,-y+1/2,z

loop_
_atom_site_label
_atom_site_type_symbol
_atom_site_fract_x
_atom_site_fract_y
_atom_site_fract_z
_atom_site_occupancy
_atom_site_U_iso_or_equiv
O2 O-2 0.07699 0.3401 0.56027 1 0.0
Br1 Br+5 0.25101 0.27704 0.55741 1 0.0
H1 H+1 0.051 0.011 0.215 1 0.0
O4 O-2 0.2629 0.2181 0.39456 1 0.0
O1 O-2 0 0.0497 0.25 1 0.0
O3 O-2 0.2566 0.098 0.64701 1 0.0
Ba1 Ba+2 0 0.39194 0.25 1 0.0
